data_7122677
loop_
_publ_author_name
'Jin, Guo-Xin'
'Gao, Yang'
'Guo, Shu-Ting'
'Cui, Peng-Fei'
'Pem\'an, Francisco Azn\'arez'

_publ_section_title
;
 Iridium-Induced Regioselective B-H and C-H Activations at Azo-Substituted
 m-Carboranes: Facile Access to Polynuclear Complexes
;
_journal_name_full 'Chemical Communications'
_journal_paper_doi 10.1039/C8CC09084J
_journal_year 2018
_chemical_formula_sum 'C37 H52 B10 Cl F3 Ir2 N4 O5 S'
_chemical_formula_weight 1249.83
_space_group_crystal_system monoclinic
_space_group_IT_number 14
_space_group_name_Hall '-P 2ybc'
_space_group_name_H-M_alt 'P 1 21/c 1'
_symmetry_space_group_name_Hall '-P 2ybc'
_symmetry_space_group_name_H-M 'P 1 21/c 1'
_atom_sites_solution_hydrogens geom
_audit_creation_method SHELXL-2014/7
_audit_update_record
;
2018-10-08 deposited with the CCDC.
2018-11-29 downloaded from the CCDC.
;
_cell_angle_alpha 90
_cell_angle_beta 106.606(4)
_cell_angle_gamma 90
_cell_formula_units_Z 4
_cell_length_a 13.987(3)
_cell_length_b 16.285(3)
_cell_length_c 20.997(5)
_cell_measurement_reflns_used 3812
_cell_measurement_temperature 203(2)
_cell_measurement_theta_max 25.31
_cell_measurement_theta_min 2.38
_cell_volume 4583.2(17)
_computing_cell_refinement 'Bruker SAINT'
_computing_data_collection 'Bruker APEX2'
_computing_data_reduction 'Bruker SAINT'
_computing_molecular_graphics 'Bruker SHELXTL'
_computing_publication_material 'Bruker SHELXTL'
_computing_structure_refinement 'SHELXL-2014/7 (Sheldrick, 2014)'
_computing_structure_solution 'SHELXS-97 (Sheldrick, 2008)'
_diffrn_ambient_temperature 203(2)
_diffrn_measured_fraction_theta_full 0.995
_diffrn_measured_fraction_theta_max 0.990
_diffrn_measurement_device_type 'Bruker APEX-II CCD'
_diffrn_measurement_method '\f and \w scans'
_diffrn_radiation_type MoK\a
_diffrn_radiation_wavelength 0.71073
_diffrn_reflns_av_R_equivalents 0.0809
_diffrn_reflns_av_unetI/netI 0.0904
_diffrn_reflns_Laue_measured_fraction_full 0.995
_diffrn_reflns_Laue_measured_fraction_max 0.990
_diffrn_reflns_limit_h_max 14
_diffrn_reflns_limit_h_min -17
_diffrn_reflns_limit_k_max 20
_diffrn_reflns_limit_k_min -20
_diffrn_reflns_limit_l_max 26
_diffrn_reflns_limit_l_min -26
_diffrn_reflns_number 32345
_diffrn_reflns_point_group_measured_fraction_full 0.995
_diffrn_reflns_point_group_measured_fraction_max 0.990
_diffrn_reflns_theta_full 25.242
_diffrn_reflns_theta_max 27.169
_diffrn_reflns_theta_min 1.609
_exptl_absorpt_coefficient_mu 5.963
_exptl_absorpt_correction_T_max 0.563
_exptl_absorpt_correction_T_min 0.412
_exptl_absorpt_correction_type multi-scan
_exptl_absorpt_process_details sadabs
_exptl_crystal_colour red
_exptl_crystal_density_diffrn 1.811
_exptl_crystal_description block
_exptl_crystal_F_000 2424
_exptl_crystal_size_max 0.210
_exptl_crystal_size_mid 0.190
_exptl_crystal_size_min 0.130
_refine_diff_density_max 1.917
_refine_diff_density_min -1.119
_refine_diff_density_rms 0.188
_refine_ls_extinction_method none
_refine_ls_goodness_of_fit_ref 0.978
_refine_ls_hydrogen_treatment constr
_refine_ls_matrix_type full
_refine_ls_number_parameters 649
_refine_ls_number_reflns 10072
_refine_ls_number_restraints 242
_refine_ls_restrained_S_all 0.972
_refine_ls_R_factor_all 0.0857
_refine_ls_R_factor_gt 0.0443
_refine_ls_shift/su_max 0.005
_refine_ls_shift/su_mean 0.000
_refine_ls_structure_factor_coef Fsqd
_refine_ls_weighting_details 'w=1/[\s^2^(Fo^2^)+(0.0450P)^2^] where P=(Fo^2^+2Fc^2^)/3'
_refine_ls_weighting_scheme calc
_refine_ls_wR_factor_gt 0.0895
_refine_ls_wR_factor_ref 0.1045
_reflns_Friedel_coverage 0.000
_reflns_number_gt 6743
_reflns_number_total 10072
_reflns_threshold_expression 'I > 2\s(I)'
_cod_data_source_file c8cc09084j7.cif
_cod_data_source_block 4
_cod_original_cell_volume 4583.5(17)
_cod_database_code 7122677
_shelx_shelxl_version_number 2014/7
_shelx_space_group_comment
; 
The symmetry employed for this shelxl refinement is uniquely defined 
by the following loop, which should always be used as a source of 
symmetry information in preference to the above space-group names. 
They are only intended as comments. 
;
_shelx_estimated_absorpt_t_min 0.367
_shelx_estimated_absorpt_t_max 0.511

loop_
_space_group_symop_operation_xyz
'x, y, z'
'-x, y+1/2, -z+1/2'
'-x, -y, -z'
'x, -y-1/2, z-1/2'

loop_
_atom_site_label
_atom_site_type_symbol
_atom_site_fract_x
_atom_site_fract_y
_atom_site_fract_z
_atom_site_U_iso_or_equiv
_atom_site_adp_type
_atom_site_occupancy
_atom_site_site_symmetry_order
_atom_site_calc_flag
_atom_site_refinement_flags_posn
_atom_site_refinement_flags_adp
_atom_site_refinement_flags_occupancy
_atom_site_disorder_assembly
_atom_site_disorder_group
Ir1 Ir 0.80207(2) 0.12036(2) 0.13912(2) 0.02386(9) Uani 1 1 d . . . . .
Ir2 Ir 0.62469(2) 0.29998(2) 0.16629(2) 0.02557(9) Uani 1 1 d . . . . .
Cl1 Cl 0.68214(14) 0.22181(11) 0.08798(10) 0.0285(4) Uani 1 1 d . . . . .
N1 N 0.9152(5) 0.2444(4) 0.2407(3) 0.0280(15) Uani 1 1 d . . . . .
N2 N 0.9013(4) 0.2144(3) 0.1837(3) 0.0267(15) Uani 1 1 d . . . . .
N3 N 0.5739(5) 0.1370(4) 0.2199(3) 0.0294(15) Uani 1 1 d . . . . .
N4 N 0.5448(4) 0.1949(4) 0.1793(3) 0.0251(14) Uani 1 1 d . . . . .
O1 O 1.1618(4) 0.3675(4) 0.0636(3) 0.0498(17) Uani 1 1 d . . . . .
O2 O 0.1521(4) 0.1375(4) 0.0256(3) 0.0421(15) Uani 1 1 d . . . . .
O3 O 0.7695(6) 0.6417(5) 0.2065(4) 0.087(3) Uani 1 1 d . . . . .
O4 O 0.7100(6) 0.6356(5) 0.0870(4) 0.084(3) Uani 1 1 d . . . . .
O5 O 0.7741(6) 0.7617(5) 0.1425(4) 0.086(3) Uani 1 1 d . . . . .
S1 S 0.7298(2) 0.68399(15) 0.14583(14) 0.0511(6) Uani 1 1 d . . . . .
F1 F 0.5569(5) 0.7520(5) 0.0937(4) 0.099(2) Uani 1 1 d . . . . .
F2 F 0.5527(6) 0.6447(5) 0.1535(4) 0.114(3) Uani 1 1 d . . . . .
F3 F 0.6098(7) 0.7569(5) 0.2018(4) 0.123(3) Uani 1 1 d . . . . .
C1 C 0.8474(5) 0.2101(4) 0.2745(4) 0.0284(18) Uani 1 1 d . . . . .
B2 B 0.7718(6) 0.1366(5) 0.2284(5) 0.0255(19) Uani 1 1 d . . . . .
B3 B 0.8702(7) 0.1099(5) 0.3020(5) 0.033(2) Uani 1 1 d . . . . .
H3 H 0.9329 0.0709 0.2971 0.039 Uiso 1 1 calc R U . . .
B4 B 0.8908(8) 0.1916(6) 0.3590(5) 0.040(2) Uani 1 1 d . . . . .
H4 H 0.9668 0.2067 0.3908 0.048 Uiso 1 1 calc R U . . .
B5 B 0.8049(7) 0.2705(6) 0.3272(5) 0.031(2) Uani 1 1 d . . . . .
H5 H 0.8256 0.3358 0.3386 0.038 Uiso 1 1 calc R U . . .
B6 B 0.7237(7) 0.2419(5) 0.2460(5) 0.029(2) Uani 1 1 d . . . . .
C7 C 0.6725(6) 0.1516(4) 0.2633(4) 0.0282(18) Uani 1 1 d . . . . .
B8 B 0.7499(7) 0.0705(6) 0.2940(5) 0.035(2) Uani 1 1 d . . . . .
H8 H 0.7294 0.0050 0.2834 0.042 Uiso 1 1 calc R U . . .
B9 B 0.8275(8) 0.1022(6) 0.3717(5) 0.038(2) Uani 1 1 d . . . . .
H9 H 0.8610 0.0581 0.4122 0.046 Uiso 1 1 calc R U . . .
B10 B 0.7845(8) 0.2012(6) 0.3876(5) 0.040(2) Uani 1 1 d . . . . .
H10 H 0.7888 0.2213 0.4389 0.048 Uiso 1 1 calc R U . . .
B11 B 0.6850(7) 0.2303(5) 0.3200(5) 0.031(2) Uani 1 1 d . . . . .
H11 H 0.6234 0.2689 0.3270 0.037 Uiso 1 1 calc R U . . .
B12 B 0.6979(7) 0.1263(6) 0.3456(5) 0.033(2) Uani 1 1 d . . . . .
H12 H 0.6437 0.0970 0.3681 0.040 Uiso 1 1 calc R U . . .
C2 C 0.9696(6) 0.2483(4) 0.1493(4) 0.0308(19) Uani 1 1 d . . . . .
C3 C 1.0701(6) 0.2626(5) 0.1858(5) 0.039(2) Uani 1 1 d . . . . .
H3A H 1.0950 0.2466 0.2305 0.047 Uiso 1 1 calc R U . . .
C4 C 1.1300(6) 0.3011(5) 0.1530(5) 0.042(2) Uani 1 1 d . . . . .
H4A H 1.1979 0.3091 0.1754 0.050 Uiso 1 1 calc R U . . .
C5 C 1.0939(6) 0.3284(5) 0.0884(5) 0.035(2) Uani 1 1 d . . . . .
C6 C 0.9966(6) 0.3144(5) 0.0529(5) 0.041(2) Uani 1 1 d . . . . .
H6 H 0.9721 0.3318 0.0086 0.049 Uiso 1 1 calc R U . . .
C8 C 0.9338(6) 0.2729(5) 0.0849(4) 0.035(2) Uani 1 1 d . . . . .
H8A H 0.8669 0.2624 0.0615 0.042 Uiso 1 1 calc R U . . .
C9 C 1.1268(7) 0.4068(6) 0.0018(5) 0.049(2) Uani 1 1 d . . . . .
H9A H 1.1056 0.3659 -0.0329 0.074 Uiso 1 1 calc R U . . .
H9B H 1.1799 0.4398 -0.0063 0.074 Uiso 1 1 calc R U . . .
H9C H 1.0709 0.4419 0.0020 0.074 Uiso 1 1 calc R U . . .
C10 C 0.4431(6) 0.1804(4) 0.1364(4) 0.0282(18) Uani 1 1 d . . . . .
C11 C 0.4159(6) 0.2008(5) 0.0700(4) 0.0311(18) Uani 1 1 d . . . . .
H11A H 0.4629 0.2240 0.0510 0.037 Uiso 1 1 calc R U . . .
C12 C 0.3187(6) 0.1868(4) 0.0312(4) 0.0302(18) Uani 1 1 d . . . . .
H12A H 0.2999 0.2005 -0.0141 0.036 Uiso 1 1 calc R U . . .
C13 C 0.2490(6) 0.1525(5) 0.0595(4) 0.0329(19) Uani 1 1 d . . . . .
C14 C 0.2771(6) 0.1326(5) 0.1265(5) 0.041(2) Uani 1 1 d . . . . .
H14 H 0.2293 0.1107 0.1454 0.049 Uiso 1 1 calc R U . . .
C15 C 0.3741(6) 0.1443(5) 0.1664(5) 0.038(2) Uani 1 1 d . . . . .
H15 H 0.3933 0.1289 0.2114 0.046 Uiso 1 1 calc R U . . .
C16 C 0.1182(6) 0.1649(5) -0.0407(5) 0.042(2) Uani 1 1 d . . . . .
H16A H 0.1333 0.2228 -0.0426 0.063 Uiso 1 1 calc R U . . .
H16B H 0.0466 0.1567 -0.0573 0.063 Uiso 1 1 calc R U . . .
H16C H 0.1512 0.1340 -0.0678 0.063 Uiso 1 1 calc R U . . .
C17 C 0.7473(6) 0.0404(5) 0.0505(5) 0.041(2) Uani 1 1 d . . . . .
C18 C 0.7426(6) -0.0015(5) 0.1078(5) 0.040(2) Uani 1 1 d . . . . .
C19 C 0.8445(7) -0.0079(5) 0.1506(5) 0.039(2) Uani 1 1 d . . . . .
C20 C 0.9059(6) 0.0306(5) 0.1167(5) 0.036(2) Uani 1 1 d . . . . .
C21 C 0.8496(7) 0.0583(5) 0.0545(5) 0.038(2) Uani 1 1 d . . . . .
C22 C 0.6591(9) 0.0583(6) -0.0101(6) 0.082(4) Uani 1 1 d . U . . .
H22A H 0.6437 0.0097 -0.0378 0.123 Uiso 1 1 calc R U . . .
H22B H 0.6761 0.1031 -0.0353 0.123 Uiso 1 1 calc R U . . .
H22C H 0.6016 0.0735 0.0044 0.123 Uiso 1 1 calc R U . . .
C23 C 0.6516(8) -0.0409(6) 0.1197(7) 0.081(4) Uani 1 1 d . U . . .
H23A H 0.5942 -0.0054 0.1027 0.122 Uiso 1 1 calc R U . . .
H23B H 0.6627 -0.0492 0.1670 0.122 Uiso 1 1 calc R U . . .
H23C H 0.6393 -0.0934 0.0971 0.122 Uiso 1 1 calc R U . . .
C24 C 0.8805(10) -0.0626(6) 0.2115(6) 0.078(4) Uani 1 1 d . U . . .
H24A H 0.8885 -0.1183 0.1976 0.116 Uiso 1 1 calc R U . . .
H24B H 0.8320 -0.0618 0.2365 0.116 Uiso 1 1 calc R U . . .
H24C H 0.9441 -0.0424 0.2392 0.116 Uiso 1 1 calc R U . . .
C25 C 1.0198(7) 0.0361(6) 0.1416(7) 0.073(4) Uani 1 1 d . . . . .
H25A H 1.0488 -0.0112 0.1260 0.110 Uiso 1 1 calc R U . . .
H25B H 1.0408 0.0370 0.1898 0.110 Uiso 1 1 calc R U . . .
H25C H 1.0419 0.0859 0.1248 0.110 Uiso 1 1 calc R U . . .
C26 C 0.8842(9) 0.0931(6) -0.0024(5) 0.067(3) Uani 1 1 d . . . . .
H26A H 0.9496 0.1178 0.0151 0.101 Uiso 1 1 calc R U . . .
H26B H 0.8372 0.1343 -0.0258 0.101 Uiso 1 1 calc R U . . .
H26C H 0.8880 0.0492 -0.0329 0.101 Uiso 1 1 calc R U . . .
C27 C 0.5588(8) 0.4091(6) 0.1969(5) 0.034(2) Uani 0.851(10) 1 d D U P A 1
C28 C 0.5048(8) 0.4003(6) 0.1281(6) 0.048(3) Uani 0.851(10) 1 d D U P A 1
C29 C 0.5693(10) 0.4036(6) 0.0888(6) 0.044(3) Uani 0.851(10) 1 d D U P A 1
C30 C 0.6691(9) 0.4181(6) 0.1326(6) 0.036(3) Uani 0.851(10) 1 d . U P A 1
C31 C 0.6592(7) 0.4272(5) 0.1996(5) 0.028(2) Uani 0.851(10) 1 d . U P A 1
C32 C 0.5135(12) 0.4202(7) 0.2537(9) 0.088(6) Uani 0.851(10) 1 d . U P A 1
H32A H 0.5619 0.4049 0.2951 0.132 Uiso 0.851(10) 1 calc R U P A 1
H32B H 0.4549 0.3856 0.2465 0.132 Uiso 0.851(10) 1 calc R U P A 1
H32C H 0.4945 0.4772 0.2559 0.132 Uiso 0.851(10) 1 calc R U P A 1
C33 C 0.3921(9) 0.3912(7) 0.1006(10) 0.106(7) Uani 0.851(10) 1 d . U P A 1
H33A H 0.3619 0.4450 0.0907 0.159 Uiso 0.851(10) 1 calc R U P A 1
H33B H 0.3661 0.3642 0.1334 0.159 Uiso 0.851(10) 1 calc R U P A 1
H33C H 0.3766 0.3585 0.0603 0.159 Uiso 0.851(10) 1 calc R U P A 1
C34 C 0.5443(15) 0.3947(8) 0.0159(8) 0.103(6) Uani 0.851(10) 1 d . U P A 1
H34A H 0.4760 0.4123 -0.0042 0.154 Uiso 0.851(10) 1 calc R U P A 1
H34B H 0.5513 0.3376 0.0048 0.154 Uiso 0.851(10) 1 calc R U P A 1
H34C H 0.5890 0.4283 -0.0008 0.154 Uiso 0.851(10) 1 calc R U P A 1
C35 C 0.7591(11) 0.4330(8) 0.1097(9) 0.083(5) Uani 0.851(10) 1 d . U P A 1
H35A H 0.7573 0.4886 0.0929 0.124 Uiso 0.851(10) 1 calc R U P A 1
H35B H 0.7599 0.3944 0.0747 0.124 Uiso 0.851(10) 1 calc R U P A 1
H35C H 0.8187 0.4256 0.1467 0.124 Uiso 0.851(10) 1 calc R U P A 1
C36 C 0.7399(10) 0.4602(7) 0.2588(8) 0.082(5) Uani 0.851(10) 1 d . U P A 1
H36A H 0.8024 0.4325 0.2617 0.122 Uiso 0.851(10) 1 calc R U P A 1
H36B H 0.7211 0.4504 0.2992 0.122 Uiso 0.851(10) 1 calc R U P A 1
H36C H 0.7477 0.5187 0.2533 0.122 Uiso 0.851(10) 1 calc R U P A 1
C27' C 0.518(2) 0.4026(17) 0.1737(17) 0.033(6) Uani 0.149(10) 1 d G U P A 2
C28' C 0.524(2) 0.4027(16) 0.1072(16) 0.036(7) Uani 0.149(10) 1 d G U P A 2
C29' C 0.626(2) 0.4141(16) 0.1096(16) 0.017(13) Uani 0.149(10) 1 d G U P A 2
C30' C 0.683(2) 0.4210(18) 0.1775(17) 0.026(6) Uani 0.149(10) 1 d G U P A 2
C31' C 0.616(3) 0.4140(18) 0.2172(16) 0.036(6) Uani 0.149(10) 1 d G U P A 2
C32' C 0.424(3) 0.392(3) 0.194(3) 0.08(3) Uani 0.149(10) 1 d G U P A 2
H32D H 0.3671 0.3856 0.1553 0.120 Uiso 0.149(10) 1 calc R U P A 2
H32E H 0.4296 0.3442 0.2225 0.120 Uiso 0.149(10) 1 calc R U P A 2
H32F H 0.4134 0.4406 0.2189 0.120 Uiso 0.149(10) 1 calc R U P A 2
C33' C 0.438(3) 0.392(3) 0.045(2) 0.053(18) Uani 0.149(10) 1 d G U P A 2
H33D H 0.3880 0.4339 0.0440 0.080 Uiso 0.149(10) 1 calc R U P A 2
H33E H 0.4092 0.3383 0.0447 0.080 Uiso 0.149(10) 1 calc R U P A 2
H33F H 0.4620 0.3985 0.0061 0.080 Uiso 0.149(10) 1 calc R U P A 2
C34' C 0.668(3) 0.418(3) 0.050(2) 0.056(18) Uani 0.149(10) 1 d G U P A 2
H34D H 0.7392 0.4262 0.0655 0.084 Uiso 0.149(10) 1 calc R U P A 2
H34E H 0.6530 0.3671 0.0255 0.084 Uiso 0.149(10) 1 calc R U P A 2
H34F H 0.6369 0.4634 0.0218 0.084 Uiso 0.149(10) 1 calc R U P A 2
C35' C 0.795(3) 0.434(3) 0.203(3) 0.11(3) Uani 0.149(10) 1 d G U P A 2
H35D H 0.8227 0.4365 0.1660 0.170 Uiso 0.149(10) 1 calc R U P A 2
H35E H 0.8084 0.4846 0.2282 0.170 Uiso 0.149(10) 1 calc R U P A 2
H35F H 0.8245 0.3883 0.2318 0.170 Uiso 0.149(10) 1 calc R U P A 2
C36' C 0.644(4) 0.418(3) 0.292(2) 0.10(3) Uani 0.149(10) 1 d G U P A 2
H36D H 0.5844 0.4114 0.3068 0.152 Uiso 0.149(10) 1 calc R U P A 2
H36E H 0.6906 0.3742 0.3109 0.152 Uiso 0.149(10) 1 calc R U P A 2
H36F H 0.6745 0.4705 0.3073 0.152 Uiso 0.149(10) 1 calc R U P A 2
C37 C 0.6055(10) 0.7111(7) 0.1482(7) 0.072(4) Uani 1 1 d . . . . .

loop_
_atom_site_aniso_label
_atom_site_aniso_U_11
_atom_site_aniso_U_22
_atom_site_aniso_U_33
_atom_site_aniso_U_23
_atom_site_aniso_U_13
_atom_site_aniso_U_12
Ir1 0.02269(16) 0.02106(15) 0.02692(18) -0.00042(13) 0.00563(13) 0.00100(12)
Ir2 0.02583(17) 0.01969(15) 0.03088(19) -0.00037(13) 0.00761(13) 0.00109(12)
Cl1 0.0310(10) 0.0272(9) 0.0266(11) 0.0027(8) 0.0069(8) 0.0075(8)
N1 0.028(4) 0.035(4) 0.020(4) 0.000(3) 0.007(3) -0.001(3)
N2 0.023(3) 0.025(3) 0.030(4) -0.001(3) 0.006(3) 0.000(3)
N3 0.026(4) 0.031(4) 0.033(4) 0.003(3) 0.011(3) 0.002(3)
N4 0.028(3) 0.024(3) 0.025(4) 0.000(3) 0.011(3) 0.003(3)
O1 0.034(3) 0.066(4) 0.056(5) 0.002(4) 0.024(3) -0.012(3)
O2 0.023(3) 0.063(4) 0.037(4) 0.002(3) 0.003(3) -0.007(3)
O3 0.103(7) 0.075(5) 0.062(6) 0.017(5) -0.013(5) -0.009(5)
O4 0.087(6) 0.104(6) 0.059(6) -0.037(5) 0.022(5) 0.020(5)
O5 0.084(6) 0.070(5) 0.097(7) 0.015(5) 0.016(5) -0.035(4)
S1 0.0617(17) 0.0479(14) 0.0431(17) 0.0002(12) 0.0139(13) -0.0030(12)
F1 0.084(5) 0.100(6) 0.109(7) 0.013(5) 0.018(5) 0.032(4)
F2 0.093(6) 0.139(7) 0.122(8) 0.012(6) 0.052(5) -0.047(5)
F3 0.164(8) 0.138(7) 0.097(7) -0.024(6) 0.085(6) 0.031(6)
C1 0.024(4) 0.028(4) 0.031(5) -0.001(3) 0.006(4) 0.000(3)
B2 0.024(5) 0.020(4) 0.030(5) -0.002(4) 0.003(4) -0.006(3)
B3 0.035(5) 0.024(5) 0.035(6) 0.004(4) 0.001(4) 0.002(4)
B4 0.048(6) 0.044(6) 0.024(6) 0.002(5) 0.004(5) -0.007(5)
B5 0.039(6) 0.028(5) 0.023(5) -0.001(4) 0.002(4) 0.007(4)
B6 0.031(5) 0.022(4) 0.036(6) -0.006(4) 0.012(4) -0.004(4)
C7 0.024(4) 0.025(4) 0.037(5) 0.002(3) 0.011(4) 0.001(3)
B8 0.034(5) 0.027(5) 0.039(7) 0.001(4) 0.002(5) -0.001(4)
B9 0.047(6) 0.046(6) 0.019(6) 0.005(4) 0.006(5) -0.002(5)
B10 0.052(7) 0.038(5) 0.030(6) 0.002(5) 0.013(5) -0.003(5)
B11 0.034(5) 0.032(5) 0.029(6) -0.002(4) 0.013(4) 0.002(4)
B12 0.035(5) 0.037(5) 0.028(6) 0.006(4) 0.011(4) -0.002(4)
C2 0.026(4) 0.027(4) 0.040(6) -0.002(4) 0.011(4) -0.003(3)
C3 0.028(5) 0.040(5) 0.047(6) -0.001(4) 0.005(4) -0.002(4)
C4 0.021(4) 0.049(5) 0.057(7) -0.012(5) 0.014(4) -0.011(4)
C5 0.031(5) 0.033(4) 0.044(6) -0.002(4) 0.015(4) -0.002(4)
C6 0.025(5) 0.050(5) 0.046(6) 0.001(4) 0.009(4) 0.000(4)
C8 0.030(5) 0.042(5) 0.032(5) 0.002(4) 0.005(4) -0.005(4)
C9 0.044(6) 0.060(6) 0.047(7) -0.007(5) 0.016(5) -0.010(5)
C10 0.023(4) 0.024(4) 0.037(5) -0.003(3) 0.007(4) -0.005(3)
C11 0.032(5) 0.032(4) 0.031(5) 0.003(4) 0.013(4) 0.000(4)
C12 0.034(5) 0.031(4) 0.025(5) -0.002(3) 0.008(4) 0.004(3)
C13 0.029(5) 0.035(4) 0.036(5) 0.002(4) 0.010(4) 0.000(4)
C14 0.020(4) 0.057(6) 0.047(6) 0.014(5) 0.014(4) -0.004(4)
C15 0.026(4) 0.055(5) 0.031(5) 0.012(4) 0.007(4) 0.003(4)
C16 0.028(5) 0.041(5) 0.053(7) 0.003(4) 0.004(4) -0.002(4)
C17 0.040(5) 0.024(4) 0.048(6) -0.009(4) -0.004(4) 0.008(4)
C18 0.038(5) 0.029(4) 0.060(7) -0.021(4) 0.025(5) -0.009(4)
C19 0.051(6) 0.024(4) 0.044(6) -0.008(4) 0.016(5) 0.003(4)
C20 0.033(5) 0.028(4) 0.043(6) -0.006(4) 0.006(4) 0.014(4)
C21 0.056(6) 0.022(4) 0.045(6) -0.009(4) 0.028(5) 0.005(4)
C22 0.076(8) 0.059(7) 0.083(10) -0.030(6) -0.023(7) 0.023(6)
C23 0.055(7) 0.054(6) 0.150(13) -0.052(7) 0.055(8) -0.035(5)
C24 0.146(12) 0.035(5) 0.052(8) 0.003(5) 0.029(8) 0.025(6)
C25 0.030(5) 0.062(7) 0.124(12) -0.025(7) 0.016(6) 0.011(5)
C26 0.121(10) 0.047(6) 0.050(8) -0.001(5) 0.052(7) 0.010(6)
C27 0.035(5) 0.024(4) 0.044(6) -0.001(4) 0.016(4) 0.007(4)
C28 0.040(6) 0.019(4) 0.076(8) 0.000(5) 0.000(6) 0.012(4)
C29 0.067(8) 0.026(5) 0.035(7) 0.004(5) 0.007(6) 0.015(5)
C30 0.045(6) 0.017(4) 0.052(7) 0.003(4) 0.022(5) 0.005(4)
C31 0.031(5) 0.011(4) 0.042(5) -0.004(4) 0.010(4) 0.001(3)
C32 0.123(13) 0.040(7) 0.149(15) 0.020(8) 0.115(12) 0.034(7)
C33 0.041(7) 0.036(7) 0.20(2) -0.035(9) -0.028(10) 0.021(6)
C34 0.178(18) 0.051(8) 0.064(12) 0.001(7) 0.009(11) 0.033(10)
C35 0.093(10) 0.055(7) 0.134(13) 0.025(8) 0.085(9) -0.004(7)
C36 0.086(9) 0.029(6) 0.094(11) -0.012(6) -0.031(8) 0.003(6)
C27' 0.033(9) 0.020(9) 0.045(10) 0.000(9) 0.008(9) 0.010(8)
C28' 0.040(10) 0.019(9) 0.047(10) 0.001(9) 0.010(9) 0.007(9)
C29' 0.011(16) 0.020(16) 0.021(16) 0.005(9) 0.007(10) -0.007(9)
C30' 0.027(7) 0.022(7) 0.028(7) 0.001(5) 0.008(4) 0.000(5)
C31' 0.039(10) 0.025(9) 0.040(10) -0.003(9) 0.007(9) 0.007(9)
C32' 0.08(3) 0.08(3) 0.09(3) -0.007(19) 0.04(2) 0.024(19)
C33' 0.06(2) 0.04(2) 0.05(2) 0.006(10) 0.010(11) 0.003(10)
C34' 0.07(3) 0.04(2) 0.06(2) 0.025(17) 0.029(18) -0.001(17)
C35' 0.10(4) 0.10(4) 0.13(5) 0.01(4) 0.00(3) -0.03(3)
C36' 0.15(5) 0.08(4) 0.08(4) -0.01(3) 0.05(3) 0.03(3)
C37 0.089(10) 0.067(8) 0.071(10) -0.001(7) 0.039(8) -0.006(7)

loop_
_atom_type_symbol
_atom_type_description
_atom_type_scat_dispersion_real
_atom_type_scat_dispersion_imag
_atom_type_scat_source
C C 0.0033 0.0016 'International Tables Vol C Tables 4.2.6.8 and 6.1.1.4'
H H 0.0000 0.0000 'International Tables Vol C Tables 4.2.6.8 and 6.1.1.4'
B B 0.0013 0.0007 'International Tables Vol C Tables 4.2.6.8 and 6.1.1.4'
N N 0.0061 0.0033 'International Tables Vol C Tables 4.2.6.8 and 6.1.1.4'
Cl Cl 0.1484 0.1585 'International Tables Vol C Tables 4.2.6.8 and 6.1.1.4'
Ir Ir -1.4442 7.9887 'International Tables Vol C Tables 4.2.6.8 and 6.1.1.4'
S S 0.1246 0.1234 'International Tables Vol C Tables 4.2.6.8 and 6.1.1.4'
O O 0.0106 0.0060 'International Tables Vol C Tables 4.2.6.8 and 6.1.1.4'
F F 0.0171 0.0103 'International Tables Vol C Tables 4.2.6.8 and 6.1.1.4'

loop_
_geom_angle_atom_site_label_1
_geom_angle_atom_site_label_2
_geom_angle_atom_site_label_3
_geom_angle
B2 Ir1 N2 77.4(3)
B2 Ir1 C19 98.3(3)
N2 Ir1 C19 121.9(3)
B2 Ir1 C18 103.4(3)
N2 Ir1 C18 161.0(3)
C19 Ir1 C18 39.1(3)
B2 Ir1 C20 126.9(3)
N2 Ir1 C20 100.8(3)
C19 Ir1 C20 37.6(3)
C18 Ir1 C20 63.3(3)
B2 Ir1 C17 136.8(3)
N2 Ir1 C17 145.8(3)
C19 Ir1 C17 63.0(3)
C18 Ir1 C17 37.2(3)
C20 Ir1 C17 61.5(3)
B2 Ir1 C21 160.4(3)
N2 Ir1 C21 111.4(3)
C19 Ir1 C21 62.1(3)
C18 Ir1 C21 62.4(3)
C20 Ir1 C21 36.0(3)
C17 Ir1 C21 37.0(3)
B2 Ir1 Cl1 91.1(2)
N2 Ir1 Cl1 89.18(17)
C19 Ir1 Cl1 148.7(3)
C18 Ir1 Cl1 109.7(3)
C20 Ir1 Cl1 141.8(2)
C17 Ir1 Cl1 89.9(2)
C21 Ir1 Cl1 106.2(2)
B6 Ir2 N4 77.3(3)
B6 Ir2 C30' 100.8(9)
N4 Ir2 C30' 160.6(9)
B6 Ir2 C31' 96.5(9)
N4 Ir2 C31' 121.8(9)
C30' Ir2 C31' 38.8(6)
B6 Ir2 C27 112.1(4)
N4 Ir2 C27 109.8(3)
B6 Ir2 C31 97.9(4)
N4 Ir2 C31 143.4(3)
C27 Ir2 C31 37.8(4)
B6 Ir2 C30 118.3(4)
N4 Ir2 C30 164.3(4)
C27 Ir2 C30 64.2(4)
C31 Ir2 C30 38.8(4)
B6 Ir2 C29' 135.4(9)
N4 Ir2 C29' 147.3(8)
C30' Ir2 C29' 38.3(6)
C31' Ir2 C29' 63.6(9)
B6 Ir2 C27' 125.5(9)
N4 Ir2 C27' 101.9(8)
C30' Ir2 C27' 63.1(9)
C31' Ir2 C27' 37.3(5)
C29' Ir2 C27' 61.8(8)
B6 Ir2 C28' 158.5(8)
N4 Ir2 C28' 113.4(7)
C30' Ir2 C28' 62.6(9)
C31' Ir2 C28' 62.1(8)
C29' Ir2 C28' 36.7(5)
C27' Ir2 C28' 36.2(5)
B6 Ir2 C28 148.6(4)
N4 Ir2 C28 105.1(3)
C27 Ir2 C28 37.0(3)
C31 Ir2 C28 61.0(4)
C30 Ir2 C28 60.9(4)
B6 Ir2 C29 155.8(4)
N4 Ir2 C29 126.9(4)
C27 Ir2 C29 61.9(4)
C31 Ir2 C29 62.3(4)
C30 Ir2 C29 37.5(4)
C28 Ir2 C29 34.8(3)
Ir1 Cl1 Ir2 113.02(8)
N2 N1 C1 111.8(6)
N1 N2 C2 112.2(6)
N1 N2 Ir1 127.7(5)
C2 N2 Ir1 119.9(5)
N4 N3 C7 111.8(6)
N3 N4 C10 111.4(6)
N3 N4 Ir2 128.1(5)
C10 N4 Ir2 120.5(5)
C5 O1 C9 118.0(7)
C13 O2 C16 117.6(6)
O3 S1 O5 114.4(5)
O3 S1 O4 116.2(5)
O5 S1 O4 115.5(6)
O3 S1 C37 103.1(6)
O5 S1 C37 102.7(5)
O4 S1 C37 102.0(6)
N1 C1 B2 112.3(6)
N1 C1 B5 119.5(6)
B2 C1 B5 119.9(6)
N1 C1 B4 118.8(7)
B2 C1 B4 116.1(6)
B5 C1 B4 61.4(5)
N1 C1 B3 116.3(6)
B2 C1 B3 63.4(5)
B5 C1 B3 113.1(6)
B4 C1 B3 61.1(5)
N1 C1 B6 116.3(6)
B2 C1 B6 67.6(5)
B5 C1 B6 63.6(5)
B4 C1 B6 115.3(6)
B3 C1 B6 117.8(6)
C1 B2 C7 95.8(6)
C1 B2 B3 59.0(5)
C7 B2 B3 100.2(6)
C1 B2 B8 101.2(6)
C7 B2 B8 56.7(5)
B3 B2 B8 57.9(5)
C1 B2 B6 57.1(4)
C7 B2 B6 55.5(4)
B3 B2 B6 106.0(6)
B8 B2 B6 103.7(6)
C1 B2 Ir1 110.7(5)
C7 B2 Ir1 142.1(6)
B3 B2 Ir1 116.4(6)
B8 B2 Ir1 136.8(5)
B6 B2 Ir1 117.8(5)
C1 B3 B9 105.9(7)
C1 B3 B4 59.4(5)
B9 B3 B4 60.6(6)
C1 B3 B8 103.4(6)
B9 B3 B8 60.4(6)
B4 B3 B8 107.8(7)
C1 B3 B2 57.6(5)
B9 B3 B2 112.2(7)
B4 B3 B2 109.7(6)
B8 B3 B2 62.1(5)
C1 B4 B5 58.8(5)
C1 B4 B3 59.5(5)
B5 B4 B3 109.5(7)
C1 B4 B10 104.6(7)
B5 B4 B10 60.8(6)
B3 B4 B10 108.0(7)
C1 B4 B9 104.8(7)
B5 B4 B9 110.1(7)
B3 B4 B9 59.1(5)
B10 B4 B9 60.8(6)
C1 B5 B4 59.9(5)
C1 B5 B11 103.2(6)
B4 B5 B11 106.9(7)
C1 B5 B10 104.6(6)
B4 B5 B10 59.8(5)
B11 B5 B10 59.0(5)
C1 B5 B6 59.0(5)
B4 B5 B6 110.2(6)
B11 B5 B6 60.1(5)
B10 B5 B6 108.7(7)
C7 B6 C1 96.1(6)
C7 B6 B11 58.7(5)
C1 B6 B11 100.8(6)
C7 B6 B5 102.0(6)
C1 B6 B5 57.4(5)
B11 B6 B5 58.5(5)
C7 B6 B2 57.7(4)
C1 B6 B2 55.3(4)
B11 B6 B2 106.4(6)
B5 B6 B2 104.5(6)
C7 B6 Ir2 109.8(5)
C1 B6 Ir2 141.6(6)
B11 B6 Ir2 116.7(5)
B5 B6 Ir2 137.3(5)
B2 B6 Ir2 116.3(5)
N3 C7 B12 119.0(6)
N3 C7 B8 119.9(6)
B12 C7 B8 60.5(5)
N3 C7 B6 112.9(6)
B12 C7 B6 116.1(6)
B8 C7 B6 118.8(6)
N3 C7 B11 116.8(6)
B12 C7 B11 62.1(5)
B8 C7 B11 112.7(7)
B6 C7 B11 62.9(5)
N3 C7 B2 116.1(7)
B12 C7 B2 115.1(6)
B8 C7 B2 63.9(5)
B6 C7 B2 66.7(5)
B11 C7 B2 117.0(6)
C7 B8 B12 59.7(5)
C7 B8 B9 106.2(7)
B12 B8 B9 61.4(6)
C7 B8 B3 103.8(6)
B12 B8 B3 108.1(7)
B9 B8 B3 59.1(6)
C7 B8 B2 59.4(5)
B12 B8 B2 110.6(6)
B9 B8 B2 109.4(6)
B3 B8 B2 60.0(5)
B3 B9 B8 60.5(6)
B3 B9 B4 60.3(5)
B8 B9 B4 107.7(7)
B3 B9 B12 106.8(7)
B8 B9 B12 58.3(5)
B4 B9 B12 106.4(7)
B3 B9 B10 108.0(7)
B8 B9 B10 106.7(7)
B4 B9 B10 59.6(6)
B12 B9 B10 59.4(6)
B11 B10 B4 107.5(7)
B11 B10 B12 60.5(5)
B4 B10 B12 107.0(7)
B11 B10 B5 60.1(5)
B4 B10 B5 59.4(5)
B12 B10 B5 107.9(7)
B11 B10 B9 109.0(7)
B4 B10 B9 59.6(6)
B12 B10 B9 60.2(5)
B5 B10 B9 108.0(7)
C7 B11 B10 105.0(6)
C7 B11 B5 104.0(6)
B10 B11 B5 60.9(5)
C7 B11 B12 58.7(5)
B10 B11 B12 60.3(5)
B5 B11 B12 108.4(6)
C7 B11 B6 58.5(5)
B10 B11 B6 111.4(7)
B5 B11 B6 61.4(5)
B12 B11 B6 109.5(6)
C7 B12 B8 59.8(5)
C7 B12 B10 104.6(6)
B8 B12 B10 109.0(7)
C7 B12 B11 59.3(5)
B8 B12 B11 109.7(7)
B10 B12 B11 59.2(5)
C7 B12 B9 105.3(6)
B8 B12 B9 60.2(5)
B10 B12 B9 60.4(6)
B11 B12 B9 108.1(6)
C8 C2 C3 121.1(8)
C8 C2 N2 119.7(7)
C3 C2 N2 118.9(8)
C4 C3 C2 117.1(9)
C5 C4 C3 122.3(8)
O1 C5 C6 124.1(9)
O1 C5 C4 115.2(8)
C6 C5 C4 120.7(8)
C5 C6 C8 118.3(9)
C2 C8 C6 120.6(8)
C11 C10 C15 121.5(7)
C11 C10 N4 121.4(7)
C15 C10 N4 117.1(7)
C10 C11 C12 119.6(7)
C11 C12 C13 120.2(8)
O2 C13 C14 116.1(7)
O2 C13 C12 124.2(8)
C14 C13 C12 119.7(8)
C13 C14 C15 121.6(8)
C14 C15 C10 117.4(8)
C18 C17 C21 109.8(8)
C18 C17 C22 125.7(9)
C21 C17 C22 124.3(10)
C18 C17 Ir1 69.8(5)
C21 C17 Ir1 74.5(5)
C22 C17 Ir1 126.2(6)
C17 C18 C19 106.6(7)
C17 C18 C23 126.7(10)
C19 C18 C23 126.3(10)
C17 C18 Ir1 73.0(5)
C19 C18 Ir1 70.0(4)
C23 C18 Ir1 127.2(6)
C20 C19 C18 106.7(8)
C20 C19 C24 125.5(9)
C18 C19 C24 126.3(9)
C20 C19 Ir1 72.7(4)
C18 C19 Ir1 70.9(4)
C24 C19 Ir1 132.2(6)
C21 C20 C19 110.7(8)
C21 C20 C25 123.8(9)
C19 C20 C25 125.3(9)
C21 C20 Ir1 75.8(4)
C19 C20 Ir1 69.7(4)
C25 C20 Ir1 125.0(6)
C20 C21 C17 106.0(8)
C20 C21 C26 129.4(9)
C17 C21 C26 124.3(9)
C20 C21 Ir1 68.2(5)
C17 C21 Ir1 68.4(5)
C26 C21 Ir1 132.1(6)
C31 C27 C28 107.0(9)
C31 C27 C32 125.2(11)
C28 C27 C32 126.0(11)
C31 C27 Ir2 71.6(5)
C28 C27 Ir2 76.6(6)
C32 C27 Ir2 129.6(7)
C29 C28 C27 110.5(10)
C29 C28 C33 123.9(13)
C27 C28 C33 125.5(12)
C29 C28 Ir2 72.7(6)
C27 C28 Ir2 66.4(5)
C33 C28 Ir2 129.1(7)
C28 C29 C30 107.5(10)
C28 C29 C34 127.6(13)
C30 C29 C34 124.9(12)
C28 C29 Ir2 72.5(6)
C30 C29 Ir2 66.8(6)
C34 C29 Ir2 126.1(7)
C29 C30 C31 106.7(9)
C29 C30 C35 124.7(12)
C31 C30 C35 128.0(12)
C29 C30 Ir2 75.7(6)
C31 C30 Ir2 70.5(5)
C35 C30 Ir2 126.0(7)
C27 C31 C30 107.8(9)
C27 C31 C36 127.0(11)
C30 C31 C36 124.8(11)
C27 C31 Ir2 70.5(5)
C30 C31 Ir2 70.7(5)
C36 C31 Ir2 129.7(7)
C31' C27' C28' 108.0
C31' C27' C32' 126.0
C28' C27' C32' 126.0
C31' C27' Ir2 67.0(10)
C28' C27' Ir2 73.0(9)
C32' C27' Ir2 125.5(9)
C29' C28' C27' 108.0
C29' C28' C33' 126.0
C27' C28' C33' 126.0
C29' C28' Ir2 68.1(9)
C27' C28' Ir2 70.8(9)
C33' C28' Ir2 126.7(9)
C28' C29' C30' 108.0
C28' C29' C34' 126.0
C30' C29' C34' 126.0
C28' C29' Ir2 75.2(10)
C30' C29' Ir2 67.4(10)
C34' C29' Ir2 123.0(9)
C31' C30' C29' 108.0
C31' C30' C35' 126.0
C29' C30' C35' 126.0
C31' C30' Ir2 72.2(9)
C29' C30' Ir2 74.2(10)
C35' C30' Ir2 119.4(10)
C30' C31' C27' 108.0
C30' C31' C36' 126.0
C27' C31' C36' 126.0
C30' C31' Ir2 69.0(9)
C27' C31' Ir2 75.6(10)
C36' C31' Ir2 121.1(10)
F1 C37 F2 108.6(11)
F1 C37 F3 109.5(11)
F2 C37 F3 105.9(10)
F1 C37 S1 111.0(8)
F2 C37 S1 111.4(9)
F3 C37 S1 110.3(10)

loop_
_geom_bond_atom_site_label_1
_geom_bond_atom_site_label_2
_geom_bond_distance
Ir1 B2 2.054(9)
Ir1 N2 2.099(6)
Ir1 C19 2.166(8)
Ir1 C18 2.179(8)
Ir1 C20 2.204(7)
Ir1 C17 2.221(9)
Ir1 C21 2.301(8)
Ir1 Cl1 2.3806(18)
Ir2 B6 2.072(10)
Ir2 N4 2.105(6)
Ir2 C30' 2.12(3)
Ir2 C31' 2.16(3)
Ir2 C27 2.181(9)
Ir2 C31 2.195(8)
Ir2 C30 2.199(9)
Ir2 C29' 2.21(3)
Ir2 C27' 2.28(3)
Ir2 C28' 2.30(3)
Ir2 C28 2.315(10)
Ir2 C29 2.318(10)
N1 N2 1.257(8)
N1 C1 1.450(9)
N2 C2 1.459(9)
N3 N4 1.257(8)
N3 C7 1.440(10)
N4 C10 1.468(10)
O1 C5 1.366(9)
O1 C9 1.403(11)
O2 C13 1.361(9)
O2 C16 1.409(10)
O3 S1 1.415(8)
O4 S1 1.424(7)
O5 S1 1.419(7)
S1 C37 1.808(13)
F1 C37 1.331(14)
F2 C37 1.331(12)
F3 C37 1.338(13)
C1 B2 1.703(11)
C1 B5 1.709(11)
C1 B4 1.729(13)
C1 B3 1.729(11)
C1 B6 1.739(12)
B2 C7 1.763(11)
B2 B3 1.803(13)
B2 B8 1.840(13)
B2 B6 1.916(12)
B3 B9 1.737(14)
B3 B4 1.758(14)
B3 B8 1.763(13)
B4 B5 1.755(13)
B4 B10 1.762(14)
B4 B9 1.763(14)
B5 B11 1.766(13)
B5 B10 1.780(13)
B5 B6 1.818(13)
B6 C7 1.719(11)
B6 B11 1.795(13)
C7 B12 1.712(12)
C7 B8 1.713(12)
C7 B11 1.722(12)
B8 B12 1.726(13)
B8 B9 1.760(14)
B9 B12 1.781(14)
B9 B10 1.784(14)
B10 B11 1.747(14)
B10 B12 1.767(14)
B11 B12 1.771(13)
C2 C8 1.361(11)
C2 C3 1.416(11)
C3 C4 1.379(11)
C4 C5 1.378(12)
C5 C6 1.371(11)
C6 C8 1.420(11)
C10 C11 1.378(11)
C10 C15 1.422(10)
C11 C12 1.389(11)
C12 C13 1.395(10)
C13 C14 1.388(12)
C14 C15 1.389(11)
C17 C18 1.403(13)
C17 C21 1.438(12)
C17 C22 1.525(13)
C18 C19 1.455(13)
C18 C23 1.509(11)
C19 C20 1.410(12)
C19 C24 1.521(13)
C20 C21 1.394(12)
C20 C25 1.530(12)
C21 C26 1.521(12)
C27 C31 1.419(14)
C27 C28 1.434(13)
C27 C32 1.513(15)
C28 C29 1.386(13)
C28 C33 1.523(15)
C29 C30 1.455(17)
C29 C34 1.477(18)
C30 C31 1.460(15)
C30 C35 1.490(14)
C31 C36 1.518(15)
C27' C31' 1.425(17)
C27' C28' 1.425(17)
C27' C32' 1.515(18)
C28' C29' 1.425(17)
C28' C33' 1.515(18)
C29' C30' 1.425(17)
C29' C34' 1.515(18)
C30' C31' 1.425(17)
C30' C35' 1.515(18)
C31' C36' 1.515(18)

loop_
_geom_torsion_atom_site_label_1
_geom_torsion_atom_site_label_2
_geom_torsion_atom_site_label_3
_geom_torsion_atom_site_label_4
_geom_torsion
C1 N1 N2 C2 -179.7(6)
C1 N1 N2 Ir1 -4.1(9)
C7 N3 N4 C10 -178.5(6)
C7 N3 N4 Ir2 3.9(9)
N2 N1 C1 B2 2.2(9)
N2 N1 C1 B5 -146.1(7)
N2 N1 C1 B4 142.4(7)
N2 N1 C1 B3 72.5(8)
N2 N1 C1 B6 -72.9(8)
N1 C1 B2 C7 -152.3(6)
B5 C1 B2 C7 -4.2(8)
B4 C1 B2 C7 66.3(7)
B3 C1 B2 C7 98.4(6)
B6 C1 B2 C7 -42.0(5)
N1 C1 B2 B3 109.2(7)
B5 C1 B2 B3 -102.6(8)
B4 C1 B2 B3 -32.1(7)
B6 C1 B2 B3 -140.4(7)
N1 C1 B2 B8 150.5(6)
B5 C1 B2 B8 -61.4(8)
B4 C1 B2 B8 9.1(8)
B3 C1 B2 B8 41.3(6)
B6 C1 B2 B8 -99.1(6)
N1 C1 B2 B6 -110.4(7)
B5 C1 B2 B6 37.8(7)
B4 C1 B2 B6 108.3(7)
B3 C1 B2 B6 140.4(7)
N1 C1 B2 Ir1 0.1(8)
B5 C1 B2 Ir1 148.2(6)
B4 C1 B2 Ir1 -141.3(6)
B3 C1 B2 Ir1 -109.1(6)
B6 C1 B2 Ir1 110.5(6)
N1 C1 B3 B9 150.4(7)
B2 C1 B3 B9 -106.5(7)
B5 C1 B3 B9 6.6(9)
B4 C1 B3 B9 40.4(7)
B6 C1 B3 B9 -64.7(9)
N1 C1 B3 B4 110.0(8)
B2 C1 B3 B4 -146.9(7)
B5 C1 B3 B4 -33.9(7)
B6 C1 B3 B4 -105.1(8)
N1 C1 B3 B8 -147.0(7)
B2 C1 B3 B8 -43.9(6)
B5 C1 B3 B8 69.1(8)
B4 C1 B3 B8 103.0(7)
B6 C1 B3 B8 -2.2(9)
N1 C1 B3 B2 -103.1(7)
B5 C1 B3 B2 113.1(7)
B4 C1 B3 B2 146.9(7)
B6 C1 B3 B2 41.8(7)
C7 B2 B3 C1 -90.7(6)
B8 B2 B3 C1 -130.2(7)
B6 B2 B3 C1 -33.8(5)
Ir1 B2 B3 C1 99.3(6)
C1 B2 B3 B9 95.2(7)
C7 B2 B3 B9 4.5(7)
B8 B2 B3 B9 -35.0(6)
B6 B2 B3 B9 61.4(7)
Ir1 B2 B3 B9 -165.5(5)
C1 B2 B3 B4 29.9(6)
C7 B2 B3 B4 -60.8(7)
B8 B2 B3 B4 -100.3(8)
B6 B2 B3 B4 -3.9(8)
Ir1 B2 B3 B4 129.2(6)
C1 B2 B3 B8 130.2(7)
C7 B2 B3 B8 39.5(5)
B6 B2 B3 B8 96.4(6)
Ir1 B2 B3 B8 -130.5(6)
N1 C1 B4 B5 109.8(7)
B2 C1 B4 B5 -111.4(7)
B3 C1 B4 B5 -144.3(7)
B6 C1 B4 B5 -35.1(6)
N1 C1 B4 B3 -105.9(7)
B2 C1 B4 B3 32.9(7)
B5 C1 B4 B3 144.3(7)
B6 C1 B4 B3 109.1(7)
N1 C1 B4 B10 151.5(7)
B2 C1 B4 B10 -69.7(8)
B5 C1 B4 B10 41.7(6)
B3 C1 B4 B10 -102.6(7)
B6 C1 B4 B10 6.5(8)
N1 C1 B4 B9 -145.4(7)
B2 C1 B4 B9 -6.6(9)
B5 C1 B4 B9 104.8(8)
B3 C1 B4 B9 -39.5(6)
B6 C1 B4 B9 69.7(8)
B9 B3 B4 C1 -134.3(7)
B8 B3 B4 C1 -95.3(7)
B2 B3 B4 C1 -29.3(6)
C1 B3 B4 B5 32.0(6)
B9 B3 B4 B5 -102.3(8)
B8 B3 B4 B5 -63.3(8)
B2 B3 B4 B5 2.7(9)
C1 B3 B4 B10 96.6(7)
B9 B3 B4 B10 -37.6(7)
B8 B3 B4 B10 1.3(9)
B2 B3 B4 B10 67.3(8)
C1 B3 B4 B9 134.3(7)
B8 B3 B4 B9 39.0(7)
B2 B3 B4 B9 105.0(8)
N1 C1 B5 B4 -108.8(8)
B2 C1 B5 B4 105.3(8)
B3 C1 B5 B4 33.8(7)
B6 C1 B5 B4 144.5(7)
N1 C1 B5 B11 149.1(7)
B2 C1 B5 B11 3.2(9)
B4 C1 B5 B11 -102.1(7)
B3 C1 B5 B11 -68.4(8)
B6 C1 B5 B11 42.4(6)
N1 C1 B5 B10 -150.0(7)
B2 C1 B5 B10 64.1(9)
B4 C1 B5 B10 -41.1(6)
B3 C1 B5 B10 -7.4(9)
B6 C1 B5 B10 103.3(7)
N1 C1 B5 B6 106.7(8)
B2 C1 B5 B6 -39.2(7)
B4 C1 B5 B6 -144.5(7)
B3 C1 B5 B6 -110.7(7)
B3 B4 B5 C1 -32.2(6)
B10 B4 B5 C1 -132.5(7)
B9 B4 B5 C1 -95.5(7)
C1 B4 B5 B11 95.7(7)
B3 B4 B5 B11 63.4(8)
B10 B4 B5 B11 -36.8(7)
B9 B4 B5 B11 0.2(9)
C1 B4 B5 B10 132.5(7)
B3 B4 B5 B10 100.3(8)
B9 B4 B5 B10 37.0(7)
C1 B4 B5 B6 32.0(6)
B3 B4 B5 B6 -0.2(9)
B10 B4 B5 B6 -100.5(7)
B9 B4 B5 B6 -63.5(9)
N1 C1 B6 C7 148.1(6)
B2 C1 B6 C7 43.3(5)
B5 C1 B6 C7 -100.3(6)
B4 C1 B6 C7 -66.0(7)
B3 C1 B6 C7 3.2(8)
N1 C1 B6 B11 -152.7(6)
B2 C1 B6 B11 102.5(6)
B5 C1 B6 B11 -41.1(6)
B4 C1 B6 B11 -6.8(8)
B3 C1 B6 B11 62.4(8)
N1 C1 B6 B5 -111.6(7)
B2 C1 B6 B5 143.6(6)
B4 C1 B6 B5 34.3(6)
B3 C1 B6 B5 103.5(7)
N1 C1 B6 B2 104.8(7)
B5 C1 B6 B2 -143.6(6)
B4 C1 B6 B2 -109.3(7)
B3 C1 B6 B2 -40.1(7)
N1 C1 B6 Ir2 15.1(12)
B2 C1 B6 Ir2 -89.7(9)
B5 C1 B6 Ir2 126.6(9)
B4 C1 B6 Ir2 161.0(7)
B3 C1 B6 Ir2 -129.8(8)
C1 B5 B6 C7 89.6(6)
B4 B5 B6 C7 57.3(8)
B11 B5 B6 C7 -41.1(5)
B10 B5 B6 C7 -6.5(8)
B4 B5 B6 C1 -32.4(6)
B11 B5 B6 C1 -130.8(6)
B10 B5 B6 C1 -96.1(7)
C1 B5 B6 B11 130.8(6)
B4 B5 B6 B11 98.4(7)
B10 B5 B6 B11 34.7(6)
C1 B5 B6 B2 30.2(5)
B4 B5 B6 B2 -2.1(8)
B11 B5 B6 B2 -100.6(6)
B10 B5 B6 B2 -65.9(7)
C1 B5 B6 Ir2 -132.7(9)
B4 B5 B6 Ir2 -165.0(7)
B11 B5 B6 Ir2 96.5(9)
B10 B5 B6 Ir2 131.2(8)
N4 N3 C7 B12 139.6(7)
N4 N3 C7 B8 -149.7(7)
N4 N3 C7 B6 -1.8(9)
N4 N3 C7 B11 68.2(9)
N4 N3 C7 B2 -76.2(8)
C1 B6 C7 N3 -151.6(6)
B11 B6 C7 N3 109.4(7)
B5 B6 C7 N3 150.5(6)
B2 B6 C7 N3 -109.8(7)
Ir2 B6 C7 N3 -0.5(8)
C1 B6 C7 B12 65.8(7)
B11 B6 C7 B12 -33.1(6)
B5 B6 C7 B12 7.9(8)
B2 B6 C7 B12 107.7(7)
Ir2 B6 C7 B12 -143.0(5)
C1 B6 C7 B8 -3.3(9)
B11 B6 C7 B8 -102.3(8)
B5 B6 C7 B8 -61.2(8)
B2 B6 C7 B8 38.5(7)
Ir2 B6 C7 B8 147.8(6)
C1 B6 C7 B11 99.0(6)
B5 B6 C7 B11 41.1(6)
B2 B6 C7 B11 140.8(7)
Ir2 B6 C7 B11 -109.9(6)
C1 B6 C7 B2 -41.8(5)
B11 B6 C7 B2 -140.8(7)
B5 B6 C7 B2 -99.7(6)
Ir2 B6 C7 B2 109.3(6)
C1 B2 C7 N3 148.1(6)
B3 B2 C7 N3 -152.4(6)
B8 B2 C7 N3 -112.3(7)
B6 B2 C7 N3 105.2(7)
Ir1 B2 C7 N3 13.0(11)
C1 B2 C7 B12 -66.2(7)
B3 B2 C7 B12 -6.7(7)
B8 B2 C7 B12 33.4(6)
B6 B2 C7 B12 -109.2(7)
Ir1 B2 C7 B12 158.6(7)
C1 B2 C7 B8 -99.7(6)
B3 B2 C7 B8 -40.1(5)
B6 B2 C7 B8 -142.6(7)
Ir1 B2 C7 B8 125.2(9)
C1 B2 C7 B6 42.9(5)
B3 B2 C7 B6 102.4(6)
B8 B2 C7 B6 142.6(7)
Ir1 B2 C7 B6 -92.2(9)
C1 B2 C7 B11 3.8(8)
B3 B2 C7 B11 63.3(7)
B8 B2 C7 B11 103.4(7)
B6 B2 C7 B11 -39.1(6)
Ir1 B2 C7 B11 -131.3(8)
N3 C7 B8 B12 -108.5(8)
B6 C7 B8 B12 105.5(8)
B11 C7 B8 B12 35.0(6)
B2 C7 B8 B12 145.0(6)
N3 C7 B8 B9 -150.3(7)
B12 C7 B8 B9 -41.8(6)
B6 C7 B8 B9 63.7(9)
B11 C7 B8 B9 -6.8(8)
B2 C7 B8 B9 103.3(7)
N3 C7 B8 B3 148.4(7)
B12 C7 B8 B3 -103.1(7)
B6 C7 B8 B3 2.3(10)
B11 C7 B8 B3 -68.1(8)
B2 C7 B8 B3 41.9(6)
N3 C7 B8 B2 106.5(8)
B12 C7 B8 B2 -145.0(6)
B6 C7 B8 B2 -39.6(7)
B11 C7 B8 B2 -110.0(6)
C1 B3 B8 C7 -0.1(8)
B9 B3 B8 C7 100.8(7)
B4 B3 B8 C7 61.7(8)
B2 B3 B8 C7 -41.6(6)
C1 B3 B8 B12 -62.3(8)
B9 B3 B8 B12 38.6(7)
B4 B3 B8 B12 -0.5(9)
B2 B3 B8 B12 -103.8(7)
C1 B3 B8 B9 -100.8(7)
B4 B3 B8 B9 -39.0(7)
B2 B3 B8 B9 -142.4(7)
C1 B3 B8 B2 41.5(6)
B9 B3 B8 B2 142.4(7)
B4 B3 B8 B2 103.3(7)
C1 B2 B8 C7 89.6(6)
B3 B2 B8 C7 131.5(7)
B6 B2 B8 C7 31.0(5)
Ir1 B2 B8 C7 -132.9(9)
C1 B2 B8 B12 57.7(8)
C7 B2 B8 B12 -31.9(6)
B3 B2 B8 B12 99.6(8)
B6 B2 B8 B12 -0.9(8)
Ir1 B2 B8 B12 -164.8(7)
C1 B2 B8 B9 -8.1(8)
C7 B2 B8 B9 -97.7(7)
B3 B2 B8 B9 33.7(6)
B6 B2 B8 B9 -66.7(8)
Ir1 B2 B8 B9 129.4(8)
C1 B2 B8 B3 -41.9(6)
C7 B2 B8 B3 -131.5(7)
B6 B2 B8 B3 -100.5(6)
Ir1 B2 B8 B3 95.6(9)
C1 B3 B9 B8 96.6(7)
B4 B3 B9 B8 136.5(7)
B2 B3 B9 B8 35.7(6)
C1 B3 B9 B4 -39.9(6)
B8 B3 B9 B4 -136.5(7)
B2 B3 B9 B4 -100.8(7)
C1 B3 B9 B12 59.8(8)
B4 B3 B9 B12 99.6(7)
B8 B3 B9 B12 -36.8(6)
B2 B3 B9 B12 -1.2(9)
C1 B3 B9 B10 -2.8(9)
B4 B3 B9 B10 37.1(7)
B8 B3 B9 B10 -99.4(8)
B2 B3 B9 B10 -63.8(8)
C7 B8 B9 B3 -96.7(7)
B12 B8 B9 B3 -137.6(7)
B2 B8 B9 B3 -34.1(6)
C7 B8 B9 B4 -57.8(8)
B12 B8 B9 B4 -98.7(8)
B3 B8 B9 B4 38.9(6)
B2 B8 B9 B4 4.8(9)
C7 B8 B9 B12 40.9(6)
B3 B8 B9 B12 137.6(7)
B2 B8 B9 B12 103.5(7)
C7 B8 B9 B10 4.9(8)
B12 B8 B9 B10 -36.0(6)
B3 B8 B9 B10 101.6(7)
B2 B8 B9 B10 67.5(8)
C1 B4 B9 B3 39.6(6)
B5 B4 B9 B3 101.3(8)
B10 B4 B9 B3 138.3(8)
C1 B4 B9 B8 0.6(9)
B5 B4 B9 B8 62.3(9)
B3 B4 B9 B8 -39.0(6)
B10 B4 B9 B8 99.3(8)
C1 B4 B9 B12 -60.7(8)
B5 B4 B9 B12 1.0(9)
B3 B4 B9 B12 -100.3(7)
B10 B4 B9 B12 38.0(7)
C1 B4 B9 B10 -98.7(7)
B5 B4 B9 B10 -37.0(7)
B3 B4 B9 B10 -138.3(8)
C1 B4 B10 B11 -3.2(8)
B5 B4 B10 B11 37.4(6)
B3 B4 B10 B11 -65.3(8)
B9 B4 B10 B11 -102.2(8)
C1 B4 B10 B12 60.5(8)
B5 B4 B10 B12 101.1(8)
B3 B4 B10 B12 -1.6(9)
B9 B4 B10 B12 -38.5(7)
C1 B4 B10 B5 -40.6(6)
B3 B4 B10 B5 -102.7(8)
B9 B4 B10 B5 -139.6(7)
C1 B4 B10 B9 99.0(7)
B5 B4 B10 B9 139.6(7)
B3 B4 B10 B9 36.9(7)
C1 B5 B10 B11 -96.8(7)
B4 B5 B10 B11 -138.0(7)
B6 B5 B10 B11 -35.1(6)
C1 B5 B10 B4 41.2(6)
B11 B5 B10 B4 138.0(7)
B6 B5 B10 B4 102.9(7)
C1 B5 B10 B12 -58.4(8)
B4 B5 B10 B12 -99.6(8)
B11 B5 B10 B12 38.4(6)
B6 B5 B10 B12 3.3(9)
C1 B5 B10 B9 5.2(9)
B4 B5 B10 B9 -36.0(7)
B11 B5 B10 B9 102.1(8)
B6 B5 B10 B9 67.0(8)
B3 B9 B10 B11 62.2(9)
B8 B9 B10 B11 -1.5(9)
B4 B9 B10 B11 99.6(8)
B12 B9 B10 B11 -37.1(6)
B3 B9 B10 B4 -37.4(7)
B8 B9 B10 B4 -101.1(7)
B12 B9 B10 B4 -136.7(7)
B3 B9 B10 B12 99.3(7)
B8 B9 B10 B12 35.6(6)
B4 B9 B10 B12 136.7(7)
B3 B9 B10 B5 -1.5(10)
B8 B9 B10 B5 -65.2(9)
B4 B9 B10 B5 35.9(7)
B12 B9 B10 B5 -100.8(8)
N3 C7 B11 B10 150.5(7)
B12 C7 B11 B10 40.2(6)
B8 C7 B11 B10 5.8(8)
B6 C7 B11 B10 -106.1(7)
B2 C7 B11 B10 -65.5(8)
N3 C7 B11 B5 -146.4(7)
B12 C7 B11 B5 103.3(7)
B8 C7 B11 B5 68.9(8)
B6 C7 B11 B5 -43.0(6)
B2 C7 B11 B5 -2.3(9)
N3 C7 B11 B12 110.3(7)
B8 C7 B11 B12 -34.4(6)
B6 C7 B11 B12 -146.3(7)
B2 C7 B11 B12 -105.6(7)
N3 C7 B11 B6 -103.4(7)
B12 C7 B11 B6 146.3(7)
B8 C7 B11 B6 111.9(7)
B2 C7 B11 B6 40.7(7)
B4 B10 B11 C7 60.7(8)
B12 B10 B11 C7 -39.4(6)
B5 B10 B11 C7 97.8(6)
B9 B10 B11 C7 -2.4(8)
B4 B10 B11 B5 -37.1(6)
B12 B10 B11 B5 -137.2(7)
B9 B10 B11 B5 -100.2(7)
B4 B10 B11 B12 100.1(7)
B5 B10 B11 B12 137.2(7)
B9 B10 B11 B12 37.0(6)
B4 B10 B11 B6 -0.8(9)
B12 B10 B11 B6 -100.9(7)
B5 B10 B11 B6 36.3(6)
B9 B10 B11 B6 -63.9(8)
C1 B5 B11 C7 -0.4(8)
B4 B5 B11 C7 -62.5(8)
B10 B5 B11 C7 -99.7(7)
B6 B5 B11 C7 41.4(6)
C1 B5 B11 B10 99.3(7)
B4 B5 B11 B10 37.2(7)
B6 B5 B11 B10 141.1(7)
C1 B5 B11 B12 60.8(8)
B4 B5 B11 B12 -1.3(9)
B10 B5 B11 B12 -38.5(6)
B6 B5 B11 B12 102.6(7)
C1 B5 B11 B6 -41.8(6)
B4 B5 B11 B6 -103.9(7)
B10 B5 B11 B6 -141.1(7)
C1 B6 B11 C7 -90.6(6)
B5 B6 B11 C7 -131.1(6)
B2 B6 B11 C7 -33.9(5)
Ir2 B6 B11 C7 97.9(6)
C7 B6 B11 B10 95.0(7)
C1 B6 B11 B10 4.4(8)
B5 B6 B11 B10 -36.1(6)
B2 B6 B11 B10 61.1(8)
Ir2 B6 B11 B10 -167.1(5)
C7 B6 B11 B5 131.1(6)
C1 B6 B11 B5 40.5(5)
B2 B6 B11 B5 97.2(6)
Ir2 B6 B11 B5 -131.0(6)
C7 B6 B11 B12 30.2(6)
C1 B6 B11 B12 -60.4(7)
B5 B6 B11 B12 -100.9(7)
B2 B6 B11 B12 -3.7(8)
Ir2 B6 B11 B12 128.1(6)
N3 C7 B12 B8 110.0(7)
B6 C7 B12 B8 -109.8(7)
B11 C7 B12 B8 -143.2(7)
B2 C7 B12 B8 -34.6(6)
N3 C7 B12 B10 -146.3(7)
B8 C7 B12 B10 103.7(7)
B6 C7 B12 B10 -6.1(8)
B11 C7 B12 B10 -39.5(6)
B2 C7 B12 B10 69.1(8)
N3 C7 B12 B11 -106.8(7)
B8 C7 B12 B11 143.2(7)
B6 C7 B12 B11 33.4(6)
B2 C7 B12 B11 108.6(7)
N3 C7 B12 B9 151.0(7)
B8 C7 B12 B9 41.0(6)
B6 C7 B12 B9 -68.9(8)
B11 C7 B12 B9 -102.3(7)
B2 C7 B12 B9 6.3(8)
B9 B8 B12 C7 133.3(7)
B3 B8 B12 C7 95.7(7)
B2 B8 B12 C7 31.8(6)
C7 B8 B12 B10 -96.3(7)
B9 B8 B12 B10 37.0(7)
B3 B8 B12 B10 -0.5(9)
B2 B8 B12 B10 -64.5(8)
C7 B8 B12 B11 -33.2(6)
B9 B8 B12 B11 100.1(7)
B3 B8 B12 B11 62.6(9)
B2 B8 B12 B11 -1.4(9)
C7 B8 B12 B9 -133.3(7)
B3 B8 B12 B9 -37.5(6)
B2 B8 B12 B9 -101.5(7)
B11 B10 B12 C7 39.6(6)
B4 B10 B12 C7 -61.3(8)
B5 B10 B12 C7 1.3(8)
B9 B10 B12 C7 -99.5(7)
B11 B10 B12 B8 102.2(7)
B4 B10 B12 B8 1.3(9)
B5 B10 B12 B8 63.9(8)
B9 B10 B12 B8 -36.9(6)
B4 B10 B12 B11 -100.8(7)
B5 B10 B12 B11 -38.2(6)
B9 B10 B12 B11 -139.1(7)
B11 B10 B12 B9 139.1(7)
B4 B10 B12 B9 38.2(6)
B5 B10 B12 B9 100.8(7)
B10 B11 B12 C7 -134.2(7)
B5 B11 B12 C7 -95.5(7)
B6 B11 B12 C7 -30.1(6)
C7 B11 B12 B8 33.4(6)
B10 B11 B12 B8 -100.8(8)
B5 B11 B12 B8 -62.1(9)
B6 B11 B12 B8 3.2(9)
C7 B11 B12 B10 134.2(7)
B5 B11 B12 B10 38.7(6)
B6 B11 B12 B10 104.1(7)
C7 B11 B12 B9 97.4(7)
B10 B11 B12 B9 -36.8(7)
B5 B11 B12 B9 1.9(9)
B6 B11 B12 B9 67.3(8)
B3 B9 B12 C7 -2.9(8)
B8 B9 B12 C7 -40.7(6)
B4 B9 B12 C7 60.3(8)
B10 B9 B12 C7 98.4(7)
B3 B9 B12 B8 37.8(6)
B4 B9 B12 B8 101.0(7)
B10 B9 B12 B8 139.1(7)
B3 B9 B12 B10 -101.3(7)
B8 B9 B12 B10 -139.1(7)
B4 B9 B12 B10 -38.1(7)
B3 B9 B12 B11 -65.0(8)
B8 B9 B12 B11 -102.8(7)
B4 B9 B12 B11 -1.8(9)
B10 B9 B12 B11 36.3(6)
N1 N2 C2 C8 -133.9(8)
Ir1 N2 C2 C8 50.0(9)
N1 N2 C2 C3 39.8(9)
Ir1 N2 C2 C3 -136.3(6)
C8 C2 C3 C4 -1.1(12)
N2 C2 C3 C4 -174.6(7)
C2 C3 C4 C5 2.9(13)
C9 O1 C5 C6 10.2(12)
C9 O1 C5 C4 -171.1(8)
C3 C4 C5 O1 178.1(8)
C3 C4 C5 C6 -3.2(13)
O1 C5 C6 C8 -180.0(7)
C4 C5 C6 C8 1.4(12)
C3 C2 C8 C6 -0.6(13)
N2 C2 C8 C6 173.0(7)
C5 C6 C8 C2 0.4(12)
N3 N4 C10 C11 -141.1(7)
Ir2 N4 C10 C11 36.7(9)
N3 N4 C10 C15 38.8(9)
Ir2 N4 C10 C15 -143.4(6)
C15 C10 C11 C12 0.7(12)
N4 C10 C11 C12 -179.4(6)
C10 C11 C12 C13 0.2(11)
C16 O2 C13 C14 173.4(8)
C16 O2 C13 C12 -5.8(11)
C11 C12 C13 O2 179.3(7)
C11 C12 C13 C14 0.1(12)
O2 C13 C14 C15 179.4(8)
C12 C13 C14 C15 -1.4(13)
C13 C14 C15 C10 2.2(13)
C11 C10 C15 C14 -1.9(12)
N4 C10 C15 C14 178.2(7)
C21 C17 C18 C19 2.0(9)
C22 C17 C18 C19 177.1(8)
Ir1 C17 C18 C19 -62.3(5)
C21 C17 C18 C23 -171.6(8)
C22 C17 C18 C23 3.5(14)
Ir1 C17 C18 C23 124.2(8)
C21 C17 C18 Ir1 64.3(6)
C22 C17 C18 Ir1 -120.6(8)
C17 C18 C19 C20 0.0(9)
C23 C18 C19 C20 173.6(8)
Ir1 C18 C19 C20 -64.3(5)
C17 C18 C19 C24 -166.8(8)
C23 C18 C19 C24 6.8(14)
Ir1 C18 C19 C24 128.9(9)
C17 C18 C19 Ir1 64.3(6)
C23 C18 C19 Ir1 -122.1(8)
C18 C19 C20 C21 -2.1(9)
C24 C19 C20 C21 164.8(8)
Ir1 C19 C20 C21 -65.2(6)
C18 C19 C20 C25 -177.7(8)
C24 C19 C20 C25 -10.8(13)
Ir1 C19 C20 C25 119.1(8)
C18 C19 C20 Ir1 63.2(5)
C24 C19 C20 Ir1 -130.0(9)
C19 C20 C21 C17 3.2(9)
C25 C20 C21 C17 178.9(7)
Ir1 C20 C21 C17 -58.2(5)
C19 C20 C21 C26 -171.3(8)
C25 C20 C21 C26 4.4(13)
Ir1 C20 C21 C26 127.3(8)
C19 C20 C21 Ir1 61.4(5)
C25 C20 C21 Ir1 -122.9(8)
C18 C17 C21 C20 -3.2(9)
C22 C17 C21 C20 -178.4(8)
Ir1 C17 C21 C20 58.1(5)
C18 C17 C21 C26 171.6(7)
C22 C17 C21 C26 -3.6(12)
Ir1 C17 C21 C26 -127.1(7)
C18 C17 C21 Ir1 -61.3(6)
C22 C17 C21 Ir1 123.5(8)
C31 C27 C28 C29 6.3(11)
C32 C27 C28 C29 171.2(9)
Ir2 C27 C28 C29 -59.4(7)
C31 C27 C28 C33 -172.0(9)
C32 C27 C28 C33 -7.2(16)
Ir2 C27 C28 C33 122.3(10)
C31 C27 C28 Ir2 65.7(6)
C32 C27 C28 Ir2 -129.5(10)
C27 C28 C29 C30 -2.2(11)
C33 C28 C29 C30 176.2(9)
Ir2 C28 C29 C30 -57.8(7)
C27 C28 C29 C34 178.1(10)
C33 C28 C29 C34 -3.6(17)
Ir2 C28 C29 C34 122.4(11)
C27 C28 C29 Ir2 55.7(7)
C33 C28 C29 Ir2 -126.0(10)
C28 C29 C30 C31 -2.7(11)
C34 C29 C30 C31 177.1(9)
Ir2 C29 C30 C31 -64.1(6)
C28 C29 C30 C35 -174.4(9)
C34 C29 C30 C35 5.4(16)
Ir2 C29 C30 C35 124.2(10)
C28 C29 C30 Ir2 61.4(7)
C34 C29 C30 Ir2 -118.8(10)
C28 C27 C31 C30 -7.8(10)
C32 C27 C31 C30 -172.8(9)
Ir2 C27 C31 C30 61.3(6)
C28 C27 C31 C36 165.3(9)
C32 C27 C31 C36 0.3(15)
Ir2 C27 C31 C36 -125.7(10)
C28 C27 C31 Ir2 -69.1(6)
C32 C27 C31 Ir2 125.9(10)
C29 C30 C31 C27 6.6(10)
C35 C30 C31 C27 177.9(10)
Ir2 C30 C31 C27 -61.1(6)
C29 C30 C31 C36 -166.7(9)
C35 C30 C31 C36 4.6(15)
Ir2 C30 C31 C36 125.6(9)
C29 C30 C31 Ir2 67.7(6)
C35 C30 C31 Ir2 -121.0(10)
C31' C27' C28' C29' 0.0
C32' C27' C28' C29' 180.0
Ir2 C27' C28' C29' -58.1(10)
C31' C27' C28' C33' 180.0
C32' C27' C28' C33' 0.0
Ir2 C27' C28' C33' 121.9(10)
C31' C27' C28' Ir2 58.1(10)
C32' C27' C28' Ir2 -121.9(10)
C27' C28' C29' C30' 0.0
C33' C28' C29' C30' 180.0
Ir2 C28' C29' C30' -59.8(10)
C27' C28' C29' C34' 180.0
C33' C28' C29' C34' 0.0
Ir2 C28' C29' C34' 120.2(10)
C27' C28' C29' Ir2 59.8(10)
C33' C28' C29' Ir2 -120.2(10)
C28' C29' C30' C31' 0.0
C34' C29' C30' C31' 180.0
Ir2 C29' C30' C31' -64.8(10)
C28' C29' C30' C35' 180.0
C34' C29' C30' C35' 0.0
Ir2 C29' C30' C35' 115.2(10)
C28' C29' C30' Ir2 64.8(10)
C34' C29' C30' Ir2 -115.2(10)
C29' C30' C31' C27' 0.0
C35' C30' C31' C27' 180.0
Ir2 C30' C31' C27' -66.2(11)
C29' C30' C31' C36' 180.0
C35' C30' C31' C36' 0.0
Ir2 C30' C31' C36' 113.8(11)
C29' C30' C31' Ir2 66.2(11)
C35' C30' C31' Ir2 -113.8(11)
C28' C27' C31' C30' 0.0
C32' C27' C31' C30' 180.0
Ir2 C27' C31' C30' 61.8(10)
C28' C27' C31' C36' 180.0
C32' C27' C31' C36' 0.0
Ir2 C27' C31' C36' -118.2(10)
C28' C27' C31' Ir2 -61.8(10)
C32' C27' C31' Ir2 118.2(10)
O3 S1 C37 F1 180.0(8)
O5 S1 C37 F1 60.8(10)
O4 S1 C37 F1 -59.2(10)
O3 S1 C37 F2 -58.9(10)
O5 S1 C37 F2 -178.1(9)
O4 S1 C37 F2 62.0(10)
O3 S1 C37 F3 58.5(10)
O5 S1 C37 F3 -60.7(10)
O4 S1 C37 F3 179.3(9)
